data_7213033
loop_
_publ_author_name
'Champarnaud-Mesjard, Jean-Claude'
'Frit, Bernard'
'Watanabe, Akiteru'

_publ_section_title
;
 Crystal structure of Bi2W2O9, the n=2 member of the homologous series
 (Bi2O2)BVInO3n+1 of cation-deficient Aurivillius phases
;
_journal_issue 6
_journal_name_full 'Journal of Materials Chemistry'
_journal_page_first 1319
_journal_paper_doi 10.1039/a900992b
_journal_volume 9
_journal_year 1999
_chemical_formula_sum 'Bi2 O9 W2'
_chemical_formula_weight 929.66
_chemical_name_systematic
; 
 ? 
;
_space_group_IT_number 33
_symmetry_space_group_name_Hall 'P 2c -2n'
_symmetry_space_group_name_H-M 'P n a 21'
_atom_sites_solution_hydrogens geom
_atom_sites_solution_primary direct
_atom_sites_solution_secondary difmap
_audit_creation_method SHELXL-97
_cell_angle_alpha 90.00
_cell_angle_beta 90.00
_cell_angle_gamma 90.00
_cell_formula_units_Z 4
_cell_length_a 5.4400(10)
_cell_length_b 5.4130(10)
_cell_length_c 23.740(5)
_cell_measurement_temperature 293(2)
_cell_volume 699.1(2)
_computing_structure_refinement 'SHELXL-97 (Sheldrick, 1997)'
_computing_structure_solution 'SHELXS-97 (Sheldrick, 1990)'
_diffrn_ambient_temperature 293(2)
_diffrn_measured_fraction_theta_full 0.905
_diffrn_measured_fraction_theta_max 0.905
_diffrn_radiation_monochromator graphite
_diffrn_radiation_source 'fine-focus sealed tube'
_diffrn_radiation_type MoK\a
_diffrn_radiation_wavelength 0.71073
_diffrn_reflns_av_R_equivalents 0.0502
_diffrn_reflns_av_sigmaI/netI 0.0579
_diffrn_reflns_limit_h_max 7
_diffrn_reflns_limit_h_min -1
_diffrn_reflns_limit_k_max 7
_diffrn_reflns_limit_k_min -1
_diffrn_reflns_limit_l_max 1
_diffrn_reflns_limit_l_min -33
_diffrn_reflns_number 1320
_diffrn_reflns_theta_full 29.99
_diffrn_reflns_theta_max 29.99
_diffrn_reflns_theta_min 3.86
_exptl_absorpt_coefficient_mu 83.021
_exptl_crystal_density_diffrn 8.833
_exptl_crystal_density_method 'not measured'
_exptl_crystal_F_000 1544
_refine_diff_density_max 3.337
_refine_diff_density_min -3.246
_refine_diff_density_rms 0.724
_refine_ls_abs_structure_details 'Flack H D (1983), Acta Cryst. A39, 876-881'
_refine_ls_abs_structure_Flack 0.12(8)
_refine_ls_extinction_coef 0.00080(9)
_refine_ls_extinction_expression Fc^*^=kFc[1+0.001xFc^2^\l^3^/sin(2\q)]^-1/4^
_refine_ls_extinction_method SHELXL
_refine_ls_goodness_of_fit_ref 1.037
_refine_ls_hydrogen_treatment mixed
_refine_ls_matrix_type full
_refine_ls_number_parameters 74
_refine_ls_number_reflns 983
_refine_ls_number_restraints 1
_refine_ls_restrained_S_all 1.037
_refine_ls_R_factor_all 0.0696
_refine_ls_R_factor_gt 0.0458
_refine_ls_shift/su_max 0.151
_refine_ls_shift/su_mean 0.006
_refine_ls_structure_factor_coef Fsqd
_refine_ls_weighting_details 'w=1/[\s^2^(Fo^2^)+(0.0408P)^2^+0.0000P] where P=(Fo^2^+2Fc^2^)/3'
_refine_ls_weighting_scheme calc
_refine_ls_wR_factor_gt 0.0925
_refine_ls_wR_factor_ref 0.1002
_reflns_number_gt 686
_reflns_number_total 983
_reflns_threshold_expression >2sigma(I)
_cod_data_source_file 900992bsup1.cif
_cod_data_source_block Bi2W2O9
_cod_depositor_comments
;
The following automatic conversions were performed:

'_refine_ls_weighting_scheme' value 'calc
w=1/[\s^2^(Fo^2^)+(0.0408P)^2^+0.0000P] where P=(Fo^2^+2Fc^2^)/3' was
changed to 'calc'. New tag '_refine_ls_weighting_details' was
created. The value of the new tag was set to
'w=1/[\s^2^(Fo^2^)+(0.0408P)^2^+0.0000P] where P=(Fo^2^+2Fc^2^)/3'.

Automatic conversion script
Id: cif_fix_values 3143 2015-03-26 13:38:13Z robertas 
;
_cod_database_code 7213033

loop_
_symmetry_equiv_pos_as_xyz
'x, y, z'
'-x, -y, z+1/2'
'x+1/2, -y+1/2, z'
'-x+1/2, y+1/2, z+1/2'

loop_
_atom_site_label
_atom_site_type_symbol
_atom_site_fract_x
_atom_site_fract_y
_atom_site_fract_z
_atom_site_U_iso_or_equiv
_atom_site_adp_type
_atom_site_occupancy
_atom_site_calc_flag
Bi1 Bi 0.1441(6) 0.4777(7) 0.28992(7) 0.0145(6) Uani 1 d
Bi2 Bi 0.1444(6) 0.9812(5) 0.39841(10) 0.0155(6) Uani 1 d
W1 W 0.1630(5) -0.0032(6) 0.17083(7) 0.0061(5) Uani 1 d
W2 W 0.8321(6) 0.5083(7) 0.01727(8) 0.0073(5) Uani 1 d
O1 O 0.910(6) 0.760(6) 0.3391(15) 0.008(7) Uiso 1 d
O2 O 0.937(5) 0.227(5) 0.3396(13) 0.010(6) Uiso 1 d
O3 O 0.765(7) 0.554(3) 0.0950(18) 0.012(4) Uiso 1 d
O4 O 0.900(7) 0.196(7) 0.1622(18) 0.014(8) Uiso 1 d
O5 O 0.066(6) 0.298(6) 0.0285(14) 0.008(7) Uiso 1 d
O6 O 0.770(8) 0.409(8) 0.9372(19) 0.026(9) Uiso 1 d
O7 O 0.989(6) 0.721(6) 0.1842(14) 0.006(6) Uiso 1 d
O8 O 0.998(6) 0.800(6) 0.0098(16) 0.010(7) Uiso 1 d
O9 O 0.215(5) 0.052(5) 0.2445(12) 0.010(6) Uiso 1 d

loop_
_atom_site_aniso_label
_atom_site_aniso_U_11
_atom_site_aniso_U_22
_atom_site_aniso_U_33
_atom_site_aniso_U_23
_atom_site_aniso_U_13
_atom_site_aniso_U_12
Bi1 0.0163(10) 0.0223(16) 0.0048(9) -0.0036(14) 0.0053(13) 0.0052(12)
Bi2 0.0164(12) 0.0052(10) 0.0250(14) -0.0068(13) -0.0001(14) -0.0042(10)
W1 0.0022(8) 0.0093(11) 0.0067(9) 0.0019(11) -0.0003(10) -0.0017(12)
W2 0.0123(11) 0.0032(11) 0.0064(9) -0.0022(11) 0.0002(11) 0.0017(11)

loop_
_atom_type_symbol
_atom_type_description
_atom_type_scat_dispersion_real
_atom_type_scat_dispersion_imag
_atom_type_scat_source
O O 0.0106 0.0060 'International Tables Vol C Tables 4.2.6.8 and 6.1.1.4'
W W -0.8490 6.8722 'International Tables Vol C Tables 4.2.6.8 and 6.1.1.4'
Bi Bi -4.1077 10.2566 'International Tables Vol C Tables 4.2.6.8 and 6.1.1.4'

loop_
_geom_angle_atom_site_label_1
_geom_angle_atom_site_label_2
_geom_angle_atom_site_label_3
_geom_angle
_geom_angle_site_symmetry_1
_geom_angle_site_symmetry_3
O2 Bi1 O2 76.8(7) 1_455 3_455
O2 Bi1 O1 81.3(12) 1_455 1_455
O2 Bi1 O1 116.6(13) 3_455 1_455
O2 Bi1 O1 116.1(13) 1_455 3_465
O2 Bi1 O1 66.7(12) 3_455 3_465
O1 Bi1 O1 71.7(6) 1_455 3_465
O2 Bi1 O9 73.2(10) 1_455 3_455
O2 Bi1 O9 145.4(10) 3_455 3_455
O1 Bi1 O9 75.7(11) 1_455 3_455
O1 Bi1 O9 143.7(10) 3_465 3_455
O2 Bi1 O9 74.9(11) 1_455 .
O2 Bi1 O9 71.0(9) 3_455 .
O1 Bi1 O9 152.6(10) 1_455 .
O1 Bi1 O9 131.3(10) 3_465 .
O9 Bi1 O9 84.5(9) 3_455 .
O2 Bi1 Bi1 34.6(8) 1_455 3_455
O2 Bi1 Bi1 101.1(8) 3_455 3_455
O1 Bi1 Bi1 92.0(8) 1_455 3_455
O1 Bi1 Bi1 150.0(8) 3_465 3_455
O9 Bi1 Bi1 44.5(7) 3_455 3_455
O9 Bi1 Bi1 60.7(7) . 3_455
O2 Bi1 Bi1 87.9(8) 1_455 3
O2 Bi1 Bi1 32.1(8) 3_455 3
O1 Bi1 Bi1 148.7(9) 1_455 3
O1 Bi1 Bi1 87.2(8) 3_465 3
O9 Bi1 Bi1 129.0(7) 3_455 3
O9 Bi1 Bi1 44.5(6) . 3
Bi1 Bi1 Bi1 95.62(18) 3_455 3
O2 Bi2 O1 68.8(12) 1_465 1_455
O2 Bi2 O6 151.6(13) 1_465 2_664
O1 Bi2 O6 83.0(14) 1_455 2_664
O2 Bi2 O1 105.1(13) 1_465 3_465
O1 Bi2 O1 71.6(8) 1_455 3_465
O6 Bi2 O1 67.9(13) 2_664 3_465
O2 Bi2 O6 82.3(13) 1_465 4_554
O1 Bi2 O6 68.2(13) 1_455 4_554
O6 Bi2 O6 83.8(14) 2_664 4_554
O1 Bi2 O6 133.0(13) 3_465 4_554
O2 Bi2 O2 67.5(6) 1_465 3_465
O1 Bi2 O2 109.3(12) 1_455 3_465
O6 Bi2 O2 128.8(12) 2_664 3_465
O1 Bi2 O2 69.7(11) 3_465 3_465
O6 Bi2 O2 147.4(12) 4_554 3_465
O2 Bi2 Bi2 91.8(7) 1_465 3_465
O1 Bi2 Bi2 38.8(8) 1_455 3_465
O6 Bi2 Bi2 62.4(11) 2_664 3_465
O1 Bi2 Bi2 94.3(8) 3_465 3_465
O6 Bi2 Bi2 38.7(10) 4_554 3_465
O2 Bi2 Bi2 148.0(6) 3_465 3_465
O2 Bi2 Bi2 140.8(9) 1_465 3_565
O1 Bi2 Bi2 93.2(9) 1_455 3_565
O6 Bi2 Bi2 41.1(11) 2_664 3_565
O1 Bi2 Bi2 35.9(8) 3_465 3_565
O6 Bi2 Bi2 124.4(10) 4_554 3_565
O2 Bi2 Bi2 87.8(6) 3_465 3_565
Bi2 Bi2 Bi2 94.76(12) 3_465 3_565
O9 W1 O7 92.8(14) . 1_445
O9 W1 O4 97.9(16) . 1_455
O7 W1 O4 95.6(17) 1_445 1_455
O9 W1 O3 154.0(15) . 3_455
O7 W1 O3 101.5(13) 1_445 3_455
O4 W1 O3 102.1(16) 1_455 3_455
O9 W1 O4 82.4(14) . 3_455
O7 W1 O4 172.9(17) 1_445 3_455
O4 W1 O4 90.1(5) 1_455 3_455
O3 W1 O4 81.1(14) 3_455 3_455
O9 W1 O7 79.4(13) . 3_455
O7 W1 O7 87.3(5) 1_445 3_455
O4 W1 O7 176.1(17) 1_455 3_455
O3 W1 O7 79.7(13) 3_455 3_455
O4 W1 O7 86.7(14) 3_455 3_455
O5 W2 O8 102.7(16) 1_655 .
O5 W2 O3 94.5(15) 1_655 .
O8 W2 O3 94.4(14) . .
O5 W2 O6 95.3(17) 1_655 1_554
O8 W2 O6 102.9(18) . 1_554
O3 W2 O6 157.7(17) . 1_554
O5 W2 O8 167.3(14) 1_655 3_465
O8 W2 O8 89.6(6) . 3_465
O3 W2 O8 81.4(15) . 3_465
O6 W2 O8 84.7(17) 1_554 3_465
O5 W2 O5 88.3(4) 1_655 3
O8 W2 O5 168.6(14) . 3
O3 W2 O5 81.7(12) . 3
O6 W2 O5 78.7(15) 1_554 3
O8 W2 O5 79.3(13) 3_465 3
Bi2 O1 Bi1 110.9(14) 1_655 1_655
Bi2 O1 Bi1 109.8(13) 1_655 3_565
Bi1 O1 Bi1 119.4(15) 1_655 3_565
Bi2 O1 Bi2 105.3(14) 1_655 3_565
Bi1 O1 Bi2 105.7(13) 1_655 3_565
Bi1 O1 Bi2 104.6(13) 3_565 3_565
Bi1 O2 Bi2 117.3(13) 1_655 1_645
Bi1 O2 Bi1 113.4(13) 1_655 3
Bi2 O2 Bi1 112.9(11) 1_645 3
Bi1 O2 Bi2 103.3(11) 1_655 3_565
Bi2 O2 Bi2 109.2(13) 1_645 3_565
Bi1 O2 Bi2 98.3(10) 3 3_565
W2 O3 W1 163.1(12) . 3
W1 O4 W1 161(2) 1_655 3
W2 O5 W2 163(2) 1_455 3_455
W2 O6 Bi2 125(2) 1_556 2_665
W2 O6 Bi2 118(2) 1_556 4_545
Bi2 O6 Bi2 100.2(16) 2_665 4_545
W1 O7 W1 150(2) 1_665 3
W2 O8 W2 148(2) . 3_565
W1 O9 Bi1 122.8(14) . 3
W1 O9 Bi1 122.2(13) . .
Bi1 O9 Bi1 90.9(9) 3 .

loop_
_geom_bond_atom_site_label_1
_geom_bond_atom_site_label_2
_geom_bond_distance
_geom_bond_site_symmetry_2
Bi1 O2 2.12(3) 1_455
Bi1 O2 2.27(3) 3_455
Bi1 O1 2.31(3) 1_455
Bi1 O1 2.34(4) 3_465
Bi1 O9 2.58(3) 3_455
Bi1 O9 2.57(3) .
Bi1 Bi1 3.671(5) 3_455
Bi1 Bi1 3.671(5) 3
Bi2 O2 2.24(3) 1_465
Bi2 O1 2.25(3) 1_455
Bi2 O6 2.35(4) 2_664
Bi2 O1 2.40(3) 3_465
Bi2 O6 2.47(5) 4_554
Bi2 O2 2.64(3) 3_465
Bi2 Bi2 3.696(3) 3_465
Bi2 Bi2 3.696(3) 3_565
W1 O9 1.80(3) .
W1 O7 1.80(3) 1_445
W1 O4 1.80(4) 1_455
W1 O3 1.90(4) 3_455
W1 O4 2.11(4) 3_455
W1 O7 2.15(3) 3_455
W2 O5 1.73(3) 1_655
W2 O8 1.83(4) .
W2 O3 1.90(4) .
W2 O6 2.00(4) 1_554
W2 O8 2.10(3) 3_465
W2 O5 2.22(3) 3
O1 Bi2 2.25(3) 1_655
O1 Bi1 2.31(3) 1_655
O1 Bi1 2.34(4) 3_565
O1 Bi2 2.40(3) 3_565
O2 Bi1 2.12(3) 1_655
O2 Bi2 2.24(3) 1_645
O2 Bi1 2.27(3) 3
O2 Bi2 2.64(3) 3_565
O3 W1 1.90(4) 3
O4 W1 1.80(4) 1_655
O4 W1 2.11(4) 3
O5 W2 1.73(3) 1_455
O5 W2 2.22(3) 3_455
O6 W2 2.00(4) 1_556
O6 Bi2 2.35(4) 2_665
O6 Bi2 2.47(4) 4_545
O7 W1 1.80(3) 1_665
O7 W1 2.15(3) 3
O8 W2 2.10(3) 3_565
O9 Bi1 2.58(3) 3
